data_4339921
loop_
_publ_author_name
'Chomitz, Wayne A.'
'Minasian, Stefan G.'
'Sutton, Andrew D.'
'Arnold, John'

_publ_section_title
;
 Synthesis and reactivity of metal complexes supported by the tetradentate
 monoanionic ligand bis(2-picolyl)(2-hydroxy-3,5-di-tert-butylbenzyl)amide
 (BPPA).
;
_journal_issue 17
_journal_name_full 'Inorganic chemistry'
_journal_page_first 7199
_journal_page_last 7209
_journal_paper_doi 10.1021/ic700775k
_journal_volume 46
_journal_year 2007
_chemical_formula_moiety 'C27 H34 Cl2 N3 O Ti, 1.5(C H2 Cl2), 0.5(Cl)'
_chemical_formula_sum 'C28.5 H37 Cl5.5 N3 O Ti'
_chemical_formula_weight 680.52
_space_group_IT_number 88
_symmetry_cell_setting tetragonal
_symmetry_Int_Tables_number 88
_symmetry_space_group_name_Hall '-I 4ad'
_symmetry_space_group_name_H-M 'I 41/a :2'
_audit_creation_date 'Fri Apr 20 12:04:35 2007'
_audit_creation_method 'by teXsan'
_cell_angle_alpha 90
_cell_angle_beta 90
_cell_angle_gamma 90
_cell_formula_units_Z 16
_cell_length_a 25.908(3)
_cell_length_b 25.908(3)
_cell_length_c 19.640(2)
_cell_measurement_reflns_used 5791
_cell_measurement_temperature 155.2
_cell_measurement_theta_max 23.1
_cell_measurement_theta_min 2.2
_cell_volume 13183(3)
_computing_cell_refinement 'Bruker-AXS SAINT v6.40'
_computing_data_collection 'Bruker-AXS SMART v5.631'
_computing_data_reduction 'Bruker-AXS SAINT v6.40'
_computing_publication_material teXsan
_computing_structure_refinement teXsan
_computing_structure_solution SIR97
_diffrn_measured_fraction_theta_full 0.9963
_diffrn_measured_fraction_theta_max 0.9963
_diffrn_measurement_device_type 'Bruker APEX'
_diffrn_measurement_method \w-scans
_diffrn_radiation_type 'Mo K\a'
_diffrn_radiation_wavelength 0.7107
_diffrn_reflns_av_R_equivalents 0.044
_diffrn_reflns_limit_h_max 32
_diffrn_reflns_limit_h_min 0
_diffrn_reflns_limit_k_max 32
_diffrn_reflns_limit_k_min 0
_diffrn_reflns_limit_l_max 24
_diffrn_reflns_limit_l_min 0
_diffrn_reflns_number 6930
_diffrn_reflns_theta_full 26.39
_diffrn_reflns_theta_max 26.39
_diffrn_standards_decay_% 0
_diffrn_standards_interval_count 0
_diffrn_standards_interval_time 0
_diffrn_standards_number 0
_exptl_absorpt_coefficient_mu 0.731
_exptl_absorpt_correction_T_max 0.804
_exptl_absorpt_correction_T_min 0.699
_exptl_absorpt_correction_type empirical
_exptl_absorpt_process_details 'Blessing, 1995'
_exptl_crystal_colour 'red orange'
_exptl_crystal_density_diffrn 1.371
_exptl_crystal_density_method 'not measured'
_exptl_crystal_description rods
_exptl_crystal_F_000 5640.00
_exptl_crystal_size_max 0.447
_exptl_crystal_size_mid 0.373
_exptl_crystal_size_min 0.299
_refine_diff_density_max 0.87
_refine_diff_density_min -0.46
_refine_ls_extinction_method none
_refine_ls_goodness_of_fit_ref 2.287
_refine_ls_hydrogen_treatment constr
_refine_ls_number_parameters 353
_refine_ls_number_reflns 4808
_refine_ls_R_factor_all 0.0694
_refine_ls_R_factor_gt 0.0459
_refine_ls_shift/su_max 0.0013
_refine_ls_structure_factor_coef F
_refine_ls_weighting_details 'w = 1/[\s^2^(Fo) + 0.00022|Fo|^2^]'
_refine_ls_weighting_scheme calc
_refine_ls_wR_factor_all 0.0636
_refine_ls_wR_factor_ref 0.0605
_reflns_number_gt 4808
_reflns_number_total 6723
_reflns_threshold_expression F^2^>3.0\s(F^2^)
_cod_data_source_file ic700775k-file001.cif
_cod_data_source_block bppati
_cod_original_cell_volume 13182(2)
_cod_original_sg_symbol_H-M 'I 41/a     '
_cod_original_formula_sum 'C28.50 H37 Cl5.50 N3 O Ti '
_cod_database_code 4339921

loop_
_symmetry_equiv_pos_as_xyz
x,y,z
-x,1/2-y,z
3/4-y,1/4+x,1/4+z
1/4+y,1/4-x,1/4+z
-x,-y,-z
x,1/2+y,-z
3/4+y,1/4-x,1/4-z
1/4-y,1/4+x,1/4-z
1/2+x,1/2+y,1/2+z
1/2-x,-y,1/2+z
1/4-y,3/4+x,3/4+z
3/4+y,3/4-x,3/4+z
1/2-x,1/2-y,1/2-z
1/2+x,y,1/2-z
1/4+y,3/4-x,3/4-z
3/4-y,3/4+x,3/4-z

loop_
_atom_site_label
_atom_site_type_symbol
_atom_site_fract_x
_atom_site_fract_y
_atom_site_fract_z
_atom_site_U_iso_or_equiv
_atom_site_adp_type
_atom_site_occupancy
_atom_site_calc_flag
_atom_site_refinement_flags
Ti(1) Ti 0.15256(2) 0.11501(2) -0.20340(3) 0.0203(2) Uani 1.00 d .
Cl(1) Cl 0.08272(3) 0.16019(3) -0.25535(5) 0.0340(3) Uani 1.00 d .
Cl(2) Cl 0.19905(3) 0.10422(3) -0.30912(4) 0.0291(2) Uani 1.00 d .
Cl(3) Cl 0.53768(4) 0.17827(4) 0.94409(6) 0.0503(3) Uani 1.00 d .
Cl(4) Cl 0.64043(5) 0.15354(6) 0.99353(7) 0.0798(5) Uani 1.00 d .
Cl(5) Cl 0.95587(4) 0.21525(4) 0.88606(6) 0.0546(3) Uani 1.00 d .
Cl(6) Cl 0.4443(3) 0.2581(3) 0.3805(4) 0.095(2) Uiso 0.25 d P
Cl(7) Cl 0.4545(3) 0.2265(3) 0.4046(4) 0.097(2) Uiso 0.25 d P
O(1) O 0.12562(8) 0.04889(8) -0.1925(1) 0.0216(6) Uani 1.00 d .
N(1) N 0.2014(1) 0.1844(1) -0.1834(1) 0.0247(8) Uani 1.00 d .
N(2) N 0.1273(1) 0.13135(10) -0.0981(1) 0.0243(8) Uani 1.00 d .
N(3) N 0.21960(10) 0.08783(9) -0.1415(1) 0.0203(7) Uani 1.00 d .
C(1) C 0.1856(1) 0.2337(1) -0.1860(2) 0.0298(10) Uani 1.00 d .
C(2) C 0.2182(2) 0.2744(1) -0.1710(2) 0.036(1) Uani 1.00 d .
C(3) C 0.2680(2) 0.2642(1) -0.1518(2) 0.039(1) Uani 1.00 d .
C(4) C 0.2850(1) 0.2138(1) -0.1481(2) 0.033(1) Uani 1.00 d .
C(5) C 0.2507(1) 0.1747(1) -0.1649(2) 0.0253(9) Uani 1.00 d .
C(6) C 0.2651(1) 0.1184(1) -0.1649(2) 0.0267(9) Uani 1.00 d .
C(7) C 0.2115(1) 0.0969(1) -0.0669(2) 0.0254(9) Uani 1.00 d .
C(8) C 0.1570(1) 0.1112(1) -0.0484(2) 0.0236(9) Uani 1.00 d .
C(9) C 0.1403(1) 0.1078(1) 0.0180(2) 0.033(1) Uani 1.00 d .
C(10) C 0.0934(1) 0.1284(2) 0.0351(2) 0.040(1) Uani 1.00 d .
C(11) C 0.0636(1) 0.1510(2) -0.0146(2) 0.041(1) Uani 1.00 d .
C(12) C 0.0813(1) 0.1508(1) -0.0802(2) 0.032(1) Uani 1.00 d .
C(13) C 0.2275(1) 0.0318(1) -0.1551(2) 0.0234(9) Uani 1.00 d .
C(14) C 0.1836(1) 0.0003(1) -0.1257(2) 0.0218(9) Uani 1.00 d .
C(15) C 0.1331(1) 0.0103(1) -0.1461(2) 0.0210(9) Uani 1.00 d .
C(16) C 0.0917(1) -0.0179(1) -0.1191(2) 0.0239(9) Uani 1.00 d .
C(17) C 0.1043(1) -0.0547(1) -0.0698(2) 0.0280(10) Uani 1.00 d .
C(18) C 0.1542(1) -0.0651(1) -0.0474(2) 0.0251(9) Uani 1.00 d .
C(19) C 0.1938(1) -0.0370(1) -0.0765(2) 0.0243(9) Uani 1.00 d .
C(20) C 0.0355(1) -0.0095(1) -0.1420(2) 0.0300(10) Uani 1.00 d .
C(21) C 0.0181(1) 0.0457(2) -0.1250(2) 0.041(1) Uani 1.00 d .
C(22) C 0.0301(1) -0.0179(2) -0.2185(2) 0.039(1) Uani 1.00 d .
C(23) C -0.0019(1) -0.0465(2) -0.1067(2) 0.046(1) Uani 1.00 d .
C(24) C 0.1642(1) -0.1034(1) 0.0114(2) 0.034(1) Uani 1.00 d .
C(25) C 0.1479(2) -0.0777(2) 0.0780(2) 0.067(2) Uani 1.00 d .
C(26) C 0.1335(2) -0.1534(2) 0.0005(2) 0.057(1) Uani 1.00 d .
C(27) C 0.2210(2) -0.1184(1) 0.0163(2) 0.044(1) Uani 1.00 d .
C(28) C 0.6044(2) 0.1894(2) 0.9346(2) 0.048(1) Uani 1.00 d .
C(29) C 1.0000 0.2500 0.8346(3) 0.038(1) Uiso 1.00 d S
H(1) H 0.1509 0.2409 -0.1985 0.0358 Uiso 1.00 calc .
H(2) H 0.2062 0.3090 -0.1740 0.0429 Uiso 1.00 calc .
H(3) H 0.2907 0.2918 -0.1410 0.0472 Uiso 1.00 calc .
H(4) H 0.3193 0.2061 -0.1344 0.0396 Uiso 1.00 calc .
H(5) H 0.2746 0.1080 -0.2096 0.0320 Uiso 1.00 calc .
H(6) H 0.2934 0.1128 -0.1349 0.0320 Uiso 1.00 calc .
H(7) H 0.2337 0.1241 -0.0529 0.0305 Uiso 1.00 calc .
H(8) H 0.2204 0.0661 -0.0432 0.0305 Uiso 1.00 calc .
H(9) H 0.1611 0.0914 0.0514 0.0395 Uiso 1.00 calc .
H(10) H 0.0815 0.1270 0.0808 0.0475 Uiso 1.00 calc .
H(11) H 0.0315 0.1665 -0.0035 0.0489 Uiso 1.00 calc .
H(12) H 0.0599 0.1650 -0.1147 0.0384 Uiso 1.00 calc .
H(13) H 0.2590 0.0210 -0.1349 0.0281 Uiso 1.00 calc .
H(14) H 0.2291 0.0263 -0.2029 0.0281 Uiso 1.00 calc .
H(15) H 0.0769 -0.0740 -0.0502 0.0336 Uiso 1.00 calc .
H(16) H 0.2284 -0.0433 -0.0629 0.0291 Uiso 1.00 calc .
H(17) H 0.0406 0.0697 -0.1464 0.0494 Uiso 1.00 calc .
H(18) H 0.0191 0.0507 -0.0771 0.0494 Uiso 1.00 calc .
H(19) H -0.0161 0.0510 -0.1410 0.0494 Uiso 1.00 calc .
H(20) H -0.0045 -0.0112 -0.2318 0.0471 Uiso 1.00 calc .
H(21) H 0.0387 -0.0526 -0.2293 0.0471 Uiso 1.00 calc .
H(22) H 0.0526 0.0049 -0.2419 0.0471 Uiso 1.00 calc .
H(23) H -0.0362 -0.0391 -0.1209 0.0556 Uiso 1.00 calc .
H(24) H 0.0007 -0.0422 -0.0587 0.0556 Uiso 1.00 calc .
H(25) H 0.0066 -0.0810 -0.1184 0.0556 Uiso 1.00 calc .
H(26) H 0.1674 -0.0470 0.0845 0.0802 Uiso 1.00 calc .
H(27) H 0.1540 -0.1007 0.1148 0.0802 Uiso 1.00 calc .
H(28) H 0.1122 -0.0694 0.0760 0.0802 Uiso 1.00 calc .
H(29) H 0.0977 -0.1456 -0.0025 0.0680 Uiso 1.00 calc .
H(30) H 0.1392 -0.1761 0.0377 0.0680 Uiso 1.00 calc .
H(31) H 0.1445 -0.1695 -0.0405 0.0680 Uiso 1.00 calc .
H(32) H 0.2313 -0.1350 -0.0245 0.0533 Uiso 1.00 calc .
H(33) H 0.2257 -0.1411 0.0537 0.0533 Uiso 1.00 calc .
H(34) H 0.2412 -0.0882 0.0229 0.0533 Uiso 1.00 calc .
H(35) H 0.6145 0.1797 0.8898 0.0575 Uiso 1.00 calc .
H(36) H 0.6112 0.2251 0.9413 0.0575 Uiso 1.00 calc .

loop_
_atom_site_aniso_label
_atom_site_aniso_U_11
_atom_site_aniso_U_22
_atom_site_aniso_U_33
_atom_site_aniso_U_12
_atom_site_aniso_U_13
_atom_site_aniso_U_23
Ti(1) 0.0234(3) 0.0186(3) 0.0189(3) 0.0006(2) -0.0009(3) 0.0008(2)
Cl(1) 0.0360(5) 0.0381(5) 0.0280(5) 0.0124(4) -0.0045(4) 0.0055(4)
Cl(2) 0.0360(5) 0.0276(5) 0.0237(5) -0.0052(4) 0.0061(4) -0.0029(4)
Cl(3) 0.0408(6) 0.0614(7) 0.0486(7) -0.0049(5) 0.0048(5) -0.0072(5)
Cl(4) 0.0720(9) 0.106(1) 0.0618(9) 0.0316(8) -0.0160(7) -0.0014(8)
Cl(5) 0.0449(6) 0.0572(7) 0.0616(8) 0.0006(5) 0.0018(5) 0.0118(6)
O(1) 0.019(1) 0.022(1) 0.023(1) -0.0010(9) -0.0013(9) 0.0035(10)
N(1) 0.032(2) 0.022(2) 0.020(2) -0.001(1) 0.001(1) 0.002(1)
N(2) 0.027(2) 0.025(2) 0.021(1) 0.002(1) -0.000(1) 0.000(1)
N(3) 0.022(1) 0.017(1) 0.022(1) -0.001(1) 0.000(1) 0.000(1)
C(1) 0.041(2) 0.024(2) 0.024(2) 0.002(2) 0.002(2) -0.001(2)
C(2) 0.060(3) 0.019(2) 0.028(2) -0.001(2) 0.004(2) -0.000(2)
C(3) 0.056(3) 0.029(2) 0.032(2) -0.019(2) 0.002(2) -0.002(2)
C(4) 0.040(2) 0.029(2) 0.031(2) -0.011(2) 0.000(2) 0.003(2)
C(5) 0.031(2) 0.023(2) 0.021(2) -0.006(1) 0.001(1) 0.002(1)
C(6) 0.020(2) 0.027(2) 0.033(2) -0.004(1) 0.000(1) 0.004(2)
C(7) 0.026(2) 0.022(2) 0.028(2) -0.002(1) -0.007(1) 0.001(1)
C(8) 0.025(2) 0.023(2) 0.022(2) -0.004(1) -0.001(1) 0.000(1)
C(9) 0.028(2) 0.044(2) 0.026(2) -0.007(2) -0.004(2) 0.006(2)
C(10) 0.034(2) 0.061(3) 0.023(2) -0.011(2) 0.003(2) -0.003(2)
C(11) 0.033(2) 0.056(3) 0.033(2) 0.009(2) 0.006(2) -0.007(2)
C(12) 0.032(2) 0.038(2) 0.026(2) 0.011(2) -0.000(2) 0.000(2)
C(13) 0.022(2) 0.018(2) 0.030(2) 0.001(1) -0.002(1) -0.002(1)
C(14) 0.025(2) 0.018(2) 0.023(2) -0.000(1) 0.001(1) -0.002(1)
C(15) 0.026(2) 0.018(2) 0.019(2) -0.001(1) -0.001(1) -0.002(1)
C(16) 0.023(2) 0.027(2) 0.021(2) -0.002(1) 0.000(1) -0.002(1)
C(17) 0.030(2) 0.028(2) 0.027(2) -0.005(1) 0.004(2) 0.001(2)
C(18) 0.031(2) 0.022(2) 0.023(2) -0.002(1) -0.001(1) 0.001(1)
C(19) 0.025(2) 0.021(2) 0.026(2) 0.001(1) -0.003(1) -0.001(1)
C(20) 0.019(2) 0.040(2) 0.031(2) -0.001(1) 0.002(2) 0.004(2)
C(21) 0.026(2) 0.051(2) 0.047(3) 0.003(2) 0.004(2) 0.002(2)
C(22) 0.022(2) 0.060(3) 0.036(2) -0.005(2) -0.004(2) 0.000(2)
C(23) 0.028(2) 0.064(3) 0.048(3) -0.012(2) 0.001(2) 0.012(2)
C(24) 0.039(2) 0.033(2) 0.029(2) -0.003(2) 0.000(2) 0.010(2)
C(25) 0.097(4) 0.072(3) 0.031(3) 0.031(3) 0.011(3) 0.011(2)
C(26) 0.063(3) 0.043(3) 0.064(3) -0.014(2) -0.015(2) 0.027(2)
C(27) 0.049(3) 0.037(2) 0.047(3) 0.006(2) -0.008(2) 0.020(2)
C(28) 0.044(2) 0.059(3) 0.041(3) -0.003(2) -0.004(2) 0.001(2)

loop_
_atom_type_symbol
_atom_type_description
_atom_type_scat_dispersion_real
_atom_type_scat_dispersion_imag
_atom_type_scat_source
H H 0.000 0.000
;International Tables for Crystallography
(1992, Vol. C, Table 6.1.1.2)
;
C C 0.003 0.002
;International Tables for Crystallography
(1992, Vol. C, Tables 4.2.6.8 and 6.1.1.1)
;
N N 0.006 0.003
;International Tables for Crystallography
(1992, Vol. C, Tables 4.2.6.8 and 6.1.1.1)
;
Cl Cl 0.148 0.159
;International Tables for Crystallography
(1992, Vol. C, Tables 4.2.6.8 and 6.1.1.1)
;
O O 0.011 0.006
;International Tables for Crystallography
(1992, Vol. C, Tables 4.2.6.8 and 6.1.1.1)
;
Ti Ti 0.278 0.446
;International Tables for Crystallography
(1992, Vol. C, Tables 4.2.6.8 and 6.1.1.1)
;

loop_
_geom_angle_atom_site_label_1
_geom_angle_atom_site_label_2
_geom_angle_atom_site_label_3
_geom_angle
_geom_angle_site_symmetry_1
_geom_angle_site_symmetry_2
_geom_angle_site_symmetry_3
_geom_angle_publ_flag
Cl(1) Ti(1) Cl(2) 93.87(4) . . . ?
Cl(1) Ti(1) O(1) 102.49(7) . . . ?
Cl(1) Ti(1) N(1) 96.33(8) . . . ?
Cl(1) Ti(1) N(2) 94.67(7) . . . ?
Cl(1) Ti(1) N(3) 167.85(7) . . . ?
Cl(2) Ti(1) O(1) 100.30(7) . . . ?
Cl(2) Ti(1) N(1) 87.82(7) . . . ?
Cl(2) Ti(1) N(2) 166.86(8) . . . ?
Cl(2) Ti(1) N(3) 92.51(7) . . . ?
O(1) Ti(1) N(1) 158.87(10) . . . ?
O(1) Ti(1) N(2) 87.58(10) . . . ?
O(1) Ti(1) N(3) 86.50(9) . . . ?
N(1) Ti(1) N(2) 81.33(10) . . . ?
N(1) Ti(1) N(3) 73.58(10) . . . ?
N(2) Ti(1) N(3) 77.37(10) . . . ?
Cl(6) Cl(6) Cl(6) 89.37(9) 15_555 1_555 16_545 ?
Cl(6) Cl(6) Cl(7) 109.3(6) 15_555 1_555 1_555 ?
Cl(6) Cl(6) Cl(7) 25.3(4) 15_555 1_555 15_555 ?
Cl(6) Cl(6) Cl(7) 39.3(6) 16_545 1_555 1_555 ?
Cl(6) Cl(6) Cl(7) 98.0(4) 16_545 1_555 15_555 ?
Cl(7) Cl(6) Cl(7) 129(1) 1_555 1_555 15_555 ?
Cl(6) Cl(7) Cl(6) 115.5(8) 1_555 1_555 16_545 ?
Cl(6) Cl(7) Cl(7) 30.8(6) 1_555 1_555 15_555 ?
Cl(6) Cl(7) Cl(7) 100.4(7) 1_555 1_555 16_545 ?
Cl(6) Cl(7) Cl(7) 92.4(5) 16_545 1_555 15_555 ?
Cl(6) Cl(7) Cl(7) 20.2(4) 16_545 1_555 16_545 ?
Cl(7) Cl(7) Cl(7) 73.9(3) 15_555 1_555 16_545 ?
Ti(1) O(1) C(15) 134.1(2) . . . ?
Ti(1) N(1) C(1) 125.9(2) . . . ?
Ti(1) N(1) C(5) 115.7(2) . . . ?
C(1) N(1) C(5) 118.3(3) . . . ?
Ti(1) N(2) C(8) 115.8(2) . . . ?
Ti(1) N(2) C(12) 125.5(2) . . . ?
C(8) N(2) C(12) 117.5(3) . . . ?
Ti(1) N(3) C(6) 106.2(2) . . . ?
Ti(1) N(3) C(7) 112.0(2) . . . ?
Ti(1) N(3) C(13) 108.4(2) . . . ?
C(6) N(3) C(7) 109.2(2) . . . ?
C(6) N(3) C(13) 110.6(2) . . . ?
C(7) N(3) C(13) 110.3(2) . . . ?
N(1) C(1) C(2) 122.1(3) . . . ?
C(1) C(2) C(3) 119.2(3) . . . ?
C(2) C(3) C(4) 119.8(3) . . . ?
C(3) C(4) C(5) 118.3(3) . . . ?
N(1) C(5) C(4) 122.3(3) . . . ?
N(1) C(5) C(6) 114.5(3) . . . ?
C(4) C(5) C(6) 123.2(3) . . . ?
N(3) C(6) C(5) 108.5(3) . . . ?
N(3) C(7) C(8) 114.0(3) . . . ?
N(2) C(8) C(7) 117.1(3) . . . ?
N(2) C(8) C(9) 122.2(3) . . . ?
C(7) C(8) C(9) 120.5(3) . . . ?
C(8) C(9) C(10) 119.1(3) . . . ?
C(9) C(10) C(11) 119.3(3) . . . ?
C(10) C(11) C(12) 118.7(3) . . . ?
N(2) C(12) C(11) 123.1(3) . . . ?
N(3) C(13) C(14) 110.6(3) . . . ?
C(13) C(14) C(15) 119.8(3) . . . ?
C(13) C(14) C(19) 119.8(3) . . . ?
C(15) C(14) C(19) 120.4(3) . . . ?
O(1) C(15) C(14) 117.4(3) . . . ?
O(1) C(15) C(16) 121.8(3) . . . ?
C(14) C(15) C(16) 120.8(3) . . . ?
C(15) C(16) C(17) 116.0(3) . . . ?
C(15) C(16) C(20) 122.6(3) . . . ?
C(17) C(16) C(20) 121.4(3) . . . ?
C(16) C(17) C(18) 124.7(3) . . . ?
C(17) C(18) C(19) 117.2(3) . . . ?
C(17) C(18) C(24) 121.1(3) . . . ?
C(19) C(18) C(24) 121.6(3) . . . ?
C(14) C(19) C(18) 120.9(3) . . . ?
C(16) C(20) C(21) 110.2(3) . . . ?
C(16) C(20) C(22) 110.8(3) . . . ?
C(16) C(20) C(23) 112.2(3) . . . ?
C(21) C(20) C(22) 108.6(3) . . . ?
C(21) C(20) C(23) 107.4(3) . . . ?
C(22) C(20) C(23) 107.5(3) . . . ?
C(18) C(24) C(25) 108.3(3) . . . ?
C(18) C(24) C(26) 110.6(3) . . . ?
C(18) C(24) C(27) 111.9(3) . . . ?
C(25) C(24) C(26) 110.2(4) . . . ?
C(25) C(24) C(27) 108.8(3) . . . ?
C(26) C(24) C(27) 107.1(3) . . . ?
Cl(3) C(28) Cl(4) 111.5(2) . . . ?
Cl(5) C(29) Cl(5) 110.4(3) 1_555 1_555 2_755 ?
N(1) C(1) H(1) 118.962 . . . no
C(2) C(1) H(1) 118.951 . . . no
C(1) C(2) H(2) 120.410 . . . no
C(3) C(2) H(2) 120.392 . . . no
C(2) C(3) H(3) 120.068 . . . no
C(4) C(3) H(3) 120.098 . . . no
C(3) C(4) H(4) 120.879 . . . no
C(5) C(4) H(4) 120.866 . . . no
N(3) C(6) H(5) 109.720 . . . no
N(3) C(6) H(6) 109.723 . . . no
C(5) C(6) H(5) 109.730 . . . no
C(5) C(6) H(6) 109.726 . . . no
H(5) C(6) H(6) 109.457 . . . no
N(3) C(7) H(7) 108.334 . . . no
N(3) C(7) H(8) 108.323 . . . no
C(8) C(7) H(7) 108.322 . . . no
C(8) C(7) H(8) 108.337 . . . no
H(7) C(7) H(8) 109.475 . . . no
C(8) C(9) H(9) 120.454 . . . no
C(10) C(9) H(9) 120.462 . . . no
C(9) C(10) H(10) 120.352 . . . no
C(11) C(10) H(10) 120.352 . . . no
C(10) C(11) H(11) 120.675 . . . no
C(12) C(11) H(11) 120.670 . . . no
N(2) C(12) H(12) 118.440 . . . no
C(11) C(12) H(12) 118.433 . . . no
N(3) C(13) H(13) 109.193 . . . no
N(3) C(13) H(14) 109.190 . . . no
C(14) C(13) H(13) 109.178 . . . no
C(14) C(13) H(14) 109.183 . . . no
H(13) C(13) H(14) 109.457 . . . no
C(16) C(17) H(15) 117.679 . . . no
C(18) C(17) H(15) 117.663 . . . no
C(14) C(19) H(16) 119.554 . . . no
C(18) C(19) H(16) 119.546 . . . no
C(20) C(21) H(17) 109.487 . . . no
C(20) C(21) H(18) 109.470 . . . no
C(20) C(21) H(19) 109.470 . . . no
H(17) C(21) H(18) 109.464 . . . no
H(17) C(21) H(19) 109.465 . . . no
H(18) C(21) H(19) 109.471 . . . no
C(20) C(22) H(20) 109.470 . . . no
C(20) C(22) H(21) 109.468 . . . no
C(20) C(22) H(22) 109.462 . . . no
H(20) C(22) H(21) 109.475 . . . no
H(20) C(22) H(22) 109.464 . . . no
H(21) C(22) H(22) 109.488 . . . no
C(20) C(23) H(23) 109.462 . . . no
C(20) C(23) H(24) 109.464 . . . no
C(20) C(23) H(25) 109.485 . . . no
H(23) C(23) H(24) 109.470 . . . no
H(23) C(23) H(25) 109.475 . . . no
H(24) C(23) H(25) 109.471 . . . no
C(24) C(25) H(26) 109.479 . . . no
C(24) C(25) H(27) 109.456 . . . no
C(24) C(25) H(28) 109.472 . . . no
H(26) C(25) H(27) 109.488 . . . no
H(26) C(25) H(28) 109.459 . . . no
H(27) C(25) H(28) 109.473 . . . no
C(24) C(26) H(29) 109.457 . . . no
C(24) C(26) H(30) 109.484 . . . no
C(24) C(26) H(31) 109.480 . . . no
H(29) C(26) H(30) 109.475 . . . no
H(29) C(26) H(31) 109.475 . . . no
H(30) C(26) H(31) 109.456 . . . no
C(24) C(27) H(32) 109.473 . . . no
C(24) C(27) H(33) 109.474 . . . no
C(24) C(27) H(34) 109.457 . . . no
H(32) C(27) H(33) 109.456 . . . no
H(32) C(27) H(34) 109.481 . . . no
H(33) C(27) H(34) 109.486 . . . no
Cl(3) C(28) H(35) 108.973 . . . no
Cl(3) C(28) H(36) 108.975 . . . no
Cl(4) C(28) H(35) 108.965 . . . no
Cl(4) C(28) H(36) 108.988 . . . no
H(35) C(28) H(36) 109.464 . . . no

loop_
_geom_bond_atom_site_label_1
_geom_bond_atom_site_label_2
_geom_bond_distance
_geom_bond_site_symmetry_2
_geom_bond_publ_flag
Ti(1) Cl(1) 2.384(1) . yes
Ti(1) Cl(2) 2.417(1) . yes
Ti(1) O(1) 1.862(2) . yes
Ti(1) N(1) 2.232(3) . yes
Ti(1) N(2) 2.210(3) . yes
Ti(1) N(3) 2.234(3) . yes
Cl(3) C(28) 1.762(4) . yes
Cl(4) C(28) 1.753(4) . yes
Cl(5) C(29) 1.772(3) . yes
Cl(6) Cl(6) 2.075(10) 15_555 yes
Cl(6) Cl(6) 2.075(10) 16_545 yes
Cl(6) Cl(7) 0.981(8) . yes
Cl(6) Cl(7) 1.455(8) 15_555 yes
Cl(7) Cl(7) 2.21(1) 15_555 yes
Cl(7) Cl(7) 2.21(1) 16_545 yes
O(1) C(15) 1.367(4) . yes
N(1) C(1) 1.344(4) . yes
N(1) C(5) 1.351(4) . yes
N(2) C(8) 1.348(4) . yes
N(2) C(12) 1.340(4) . yes
N(3) C(6) 1.493(4) . yes
N(3) C(7) 1.497(4) . yes
N(3) C(13) 1.492(4) . yes
C(1) C(2) 1.382(5) . yes
C(2) C(3) 1.369(5) . yes
C(3) C(4) 1.381(5) . yes
C(4) C(5) 1.388(4) . yes
C(5) C(6) 1.507(4) . yes
C(7) C(8) 1.506(4) . yes
C(8) C(9) 1.375(5) . yes
C(9) C(10) 1.370(5) . yes
C(10) C(11) 1.374(5) . yes
C(11) C(12) 1.368(5) . yes
C(13) C(14) 1.513(4) . yes
C(14) C(15) 1.394(4) . yes
C(14) C(19) 1.393(4) . yes
C(15) C(16) 1.402(4) . yes
C(16) C(17) 1.396(5) . yes
C(16) C(20) 1.540(4) . yes
C(17) C(18) 1.392(5) . yes
C(18) C(19) 1.380(4) . yes
C(18) C(24) 1.544(5) . yes
C(20) C(21) 1.538(5) . yes
C(20) C(22) 1.523(5) . yes
C(20) C(23) 1.528(5) . yes
C(24) C(25) 1.526(6) . yes
C(24) C(26) 1.536(5) . yes
C(24) C(27) 1.525(5) . yes
C(1) H(1) 0.950 . no
C(2) H(2) 0.950 . no
C(3) H(3) 0.950 . no
C(4) H(4) 0.950 . no
C(6) H(5) 0.950 . no
C(6) H(6) 0.950 . no
C(7) H(7) 0.950 . no
C(7) H(8) 0.950 . no
C(9) H(9) 0.950 . no
C(10) H(10) 0.950 . no
C(11) H(11) 0.950 . no
C(12) H(12) 0.950 . no
C(13) H(13) 0.950 . no
C(13) H(14) 0.950 . no
C(17) H(15) 0.950 . no
C(19) H(16) 0.950 . no
C(21) H(17) 0.950 . no
C(21) H(18) 0.950 . no
C(21) H(19) 0.950 . no
C(22) H(20) 0.950 . no
C(22) H(21) 0.950 . no
C(22) H(22) 0.950 . no
C(23) H(23) 0.950 . no
C(23) H(24) 0.950 . no
C(23) H(25) 0.950 . no
C(25) H(26) 0.950 . no
C(25) H(27) 0.950 . no
C(25) H(28) 0.950 . no
C(26) H(29) 0.950 . no
C(26) H(30) 0.950 . no
C(26) H(31) 0.950 . no
C(27) H(32) 0.950 . no
C(27) H(33) 0.950 . no
C(27) H(34) 0.950 . no
C(28) H(35) 0.950 . no
C(28) H(36) 0.950 . no

loop_
_geom_contact_atom_site_label_1
_geom_contact_atom_site_label_2
_geom_contact_distance
_geom_contact_site_symmetry_2
Cl(1) Cl(3) 3.461(1) 11_543
Cl(2) C(6) 3.562(3) 11_544
Cl(2) C(3) 3.597(4) 13_554
Cl(3) C(29) 3.467(5) 3_545
Cl(5) Cl(5) 2.911(2) 2_755
Cl(5) C(26) 3.591(4) 5_656
Cl(6) Cl(7) 2.696(8) 2_655
Cl(6) Cl(6) 2.92(1) 2_655
Cl(6) C(10) 3.514(8) 13_555
Cl(6) C(11) 3.538(8) 13_555
Cl(6) C(11) 3.582(8) 4_555
Cl(7) Cl(7) 2.65(1) 2_655
Cl(7) C(26) 3.511(9) 10_555
Cl(7) C(10) 3.561(8) 4_555
O(1) C(7) 3.406(4) 11_544
N(1) C(3) 3.589(5) 13_554
C(1) C(3) 3.406(5) 13_554
C(2) C(4) 3.566(5) 13_554
C(2) C(5) 3.574(5) 13_554
C(9) C(16) 3.504(5) 4_555
C(9) C(15) 3.546(4) 4_555
C(10) C(23) 3.478(5) 5_555

loop_
_geom_torsion_atom_site_label_1
_geom_torsion_atom_site_label_2
_geom_torsion_atom_site_label_3
_geom_torsion_atom_site_label_4
_geom_torsion
_geom_torsion_site_symmetry_1
_geom_torsion_site_symmetry_2
_geom_torsion_site_symmetry_3
_geom_torsion_site_symmetry_4
_geom_torsion_publ_flag
Ti(1) O(1) C(15) C(14) -42.6(4) 1_555 1_555 1_555 1_555 yes
Ti(1) O(1) C(15) C(16) 136.7(3) 1_555 1_555 1_555 1_555 yes
Ti(1) N(1) C(1) C(2) 178.2(3) 1_555 1_555 1_555 1_555 yes
Ti(1) N(1) C(5) C(4) -177.2(3) 1_555 1_555 1_555 1_555 yes
Ti(1) N(1) C(5) C(6) 3.3(4) 1_555 1_555 1_555 1_555 yes
Ti(1) N(2) C(8) C(7) 20.7(3) 1_555 1_555 1_555 1_555 yes
Ti(1) N(2) C(8) C(9) -164.8(3) 1_555 1_555 1_555 1_555 yes
Ti(1) N(2) C(12) C(11) 167.1(3) 1_555 1_555 1_555 1_555 yes
Ti(1) N(3) C(6) C(5) 49.8(3) 1_555 1_555 1_555 1_555 yes
Ti(1) N(3) C(7) C(8) 12.3(3) 1_555 1_555 1_555 1_555 yes
Ti(1) N(3) C(13) C(14) -69.0(3) 1_555 1_555 1_555 1_555 yes
Cl(1) Ti(1) O(1) C(15) -149.1(3) 1_555 1_555 1_555 1_555 yes
Cl(1) Ti(1) N(1) C(1) 14.5(3) 1_555 1_555 1_555 1_555 yes
Cl(1) Ti(1) N(1) C(5) -167.8(2) 1_555 1_555 1_555 1_555 yes
Cl(1) Ti(1) N(2) C(8) 179.1(2) 1_555 1_555 1_555 1_555 yes
Cl(1) Ti(1) N(2) C(12) 11.9(3) 1_555 1_555 1_555 1_555 yes
Cl(1) Ti(1) N(3) C(6) -71.1(4) 1_555 1_555 1_555 1_555 yes
Cl(1) Ti(1) N(3) C(7) 48.1(5) 1_555 1_555 1_555 1_555 yes
Cl(1) Ti(1) N(3) C(13) 170.0(3) 1_555 1_555 1_555 1_555 yes
Cl(2) Ti(1) O(1) C(15) 114.6(3) 1_555 1_555 1_555 1_555 yes
Cl(2) Ti(1) N(1) C(1) 108.1(3) 1_555 1_555 1_555 1_555 yes
Cl(2) Ti(1) N(1) C(5) -74.2(2) 1_555 1_555 1_555 1_555 yes
Cl(2) Ti(1) N(2) C(8) -50.6(5) 1_555 1_555 1_555 1_555 yes
Cl(2) Ti(1) N(2) C(12) 142.2(3) 1_555 1_555 1_555 1_555 yes
Cl(2) Ti(1) N(3) C(6) 50.5(2) 1_555 1_555 1_555 1_555 yes
Cl(2) Ti(1) N(3) C(7) 169.7(2) 1_555 1_555 1_555 1_555 yes
Cl(2) Ti(1) N(3) C(13) -68.4(2) 1_555 1_555 1_555 1_555 yes
Cl(6) Cl(6) Cl(6) Cl(6) 12.0(8) 1_555 15_555 2_655 16_545 yes
Cl(6) Cl(6) Cl(6) Cl(7) 35.8(8) 1_555 15_555 2_655 16_545 yes
Cl(6) Cl(6) Cl(6) Cl(7) -110.5(9) 1_555 15_555 2_655 2_655 yes
Cl(6) Cl(6) Cl(7) Cl(7) -14.1(5) 1_555 15_555 15_555 1_555 yes
Cl(6) Cl(6) Cl(7) Cl(7) -45.0(10) 1_555 15_555 15_555 2_655 yes
Cl(6) Cl(6) Cl(7) Cl(7) 26.9(6) 1_555 15_555 2_655 15_555 yes
Cl(6) Cl(6) Cl(7) Cl(7) 49.8(6) 1_555 15_555 2_655 16_545 yes
Cl(6) Cl(6) Cl(6) Cl(6) -12.0(8) 1_555 16_545 2_655 15_555 yes
Cl(6) Cl(6) Cl(6) Cl(7) -122.5(10) 1_555 16_545 2_655 16_545 yes
Cl(6) Cl(6) Cl(6) Cl(7) 22(1) 1_555 16_545 2_655 2_655 yes
Cl(6) Cl(6) Cl(7) Cl(7) -21.3(7) 1_555 16_545 1_555 15_555 yes
Cl(6) Cl(6) Cl(7) Cl(7) -44.2(9) 1_555 16_545 1_555 16_545 yes
Cl(6) Cl(6) Cl(7) Cl(7) 18.4(3) 1_555 16_545 16_545 1_555 yes
Cl(6) Cl(6) Cl(7) Cl(7) 49.3(9) 1_555 16_545 16_545 2_655 yes
Cl(6) Cl(7) Cl(6) Cl(7) 44.2(9) 1_555 1_555 16_545 16_545 yes
Cl(6) Cl(7) Cl(7) Cl(6) 140.2(7) 1_555 1_555 15_555 15_555 yes
Cl(6) Cl(7) Cl(7) Cl(7) 156.1(10) 1_555 1_555 15_555 2_655 yes
Cl(6) Cl(7) Cl(7) Cl(6) -140.2(7) 1_555 1_555 16_545 16_545 yes
Cl(6) Cl(7) Cl(7) Cl(6) 79.5(8) 1_555 1_555 16_545 2_655 yes
Cl(6) Cl(7) Cl(7) Cl(7) 71.5(9) 1_555 1_555 16_545 2_655 yes
Cl(6) Cl(7) Cl(6) Cl(7) 45.0(10) 1_555 15_555 15_555 2_655 yes
Cl(6) Cl(7) Cl(7) Cl(6) 140.2(8) 1_555 15_555 1_555 16_545 yes
Cl(6) Cl(7) Cl(7) Cl(7) 148(1) 1_555 15_555 1_555 16_545 yes
Cl(6) Cl(7) Cl(7) Cl(6) -140.2(8) 1_555 15_555 2_655 15_555 yes
Cl(6) Cl(7) Cl(7) Cl(6) 79.5(8) 1_555 15_555 2_655 2_655 yes
Cl(6) Cl(7) Cl(7) Cl(7) 63.6(6) 1_555 15_555 2_655 16_545 yes
Cl(7) Cl(6) Cl(6) Cl(7) 144(1) 1_555 1_555 15_555 15_555 yes
Cl(7) Cl(6) Cl(6) Cl(7) -1(1) 1_555 1_555 15_555 2_655 yes
Cl(7) Cl(6) Cl(6) Cl(7) -144(1) 1_555 1_555 16_545 16_545 yes
Cl(7) Cl(6) Cl(7) Cl(6) -44.2(9) 1_555 1_555 15_555 15_555 yes
Cl(7) Cl(6) Cl(6) Cl(7) 146(1) 1_555 16_545 1_555 15_555 yes
Cl(7) Cl(6) Cl(6) Cl(7) -146(1) 1_555 16_545 2_655 16_545 yes
Cl(7) Cl(6) Cl(6) Cl(7) -1(1) 1_555 16_545 2_655 2_655 yes
Cl(7) Cl(6) Cl(7) Cl(6) 45.0(10) 1_555 16_545 16_545 2_655 yes
Cl(7) Cl(7) Cl(7) Cl(7) 55.6(5) 1_555 15_555 2_655 16_545 yes
Cl(7) Cl(7) Cl(7) Cl(7) -55.6(5) 1_555 16_545 2_655 15_555 yes
O(1) Ti(1) N(1) C(1) -138.4(3) 1_555 1_555 1_555 1_555 yes
O(1) Ti(1) N(1) C(5) 39.3(4) 1_555 1_555 1_555 1_555 yes
O(1) Ti(1) N(2) C(8) 76.7(2) 1_555 1_555 1_555 1_555 yes
O(1) Ti(1) N(2) C(12) -90.5(3) 1_555 1_555 1_555 1_555 yes
O(1) Ti(1) N(3) C(6) 150.7(2) 1_555 1_555 1_555 1_555 yes
O(1) Ti(1) N(3) C(7) -90.1(2) 1_555 1_555 1_555 1_555 yes
O(1) Ti(1) N(3) C(13) 31.8(2) 1_555 1_555 1_555 1_555 yes
O(1) C(15) C(14) C(13) -0.1(4) 1_555 1_555 1_555 1_555 yes
O(1) C(15) C(14) C(19) 177.4(3) 1_555 1_555 1_555 1_555 yes
O(1) C(15) C(16) C(17) -177.2(3) 1_555 1_555 1_555 1_555 yes
O(1) C(15) C(16) C(20) 3.0(5) 1_555 1_555 1_555 1_555 yes
N(1) Ti(1) O(1) C(15) 3.3(5) 1_555 1_555 1_555 1_555 yes
N(1) Ti(1) N(2) C(8) -85.2(2) 1_555 1_555 1_555 1_555 yes
N(1) Ti(1) N(2) C(12) 107.6(3) 1_555 1_555 1_555 1_555 yes
N(1) Ti(1) N(3) C(6) -36.4(2) 1_555 1_555 1_555 1_555 yes
N(1) Ti(1) N(3) C(7) 82.7(2) 1_555 1_555 1_555 1_555 yes
N(1) Ti(1) N(3) C(13) -155.3(2) 1_555 1_555 1_555 1_555 yes
N(1) C(1) C(2) C(3) -1.1(5) 1_555 1_555 1_555 1_555 yes
N(1) C(5) C(4) C(3) -1.2(5) 1_555 1_555 1_555 1_555 yes
N(1) C(5) C(6) N(3) -36.1(4) 1_555 1_555 1_555 1_555 yes
N(2) Ti(1) O(1) C(15) -54.8(3) 1_555 1_555 1_555 1_555 yes
N(2) Ti(1) N(1) C(1) -79.3(3) 1_555 1_555 1_555 1_555 yes
N(2) Ti(1) N(1) C(5) 98.4(2) 1_555 1_555 1_555 1_555 yes
N(2) Ti(1) N(3) C(6) -121.0(2) 1_555 1_555 1_555 1_555 yes
N(2) Ti(1) N(3) C(7) -1.8(2) 1_555 1_555 1_555 1_555 yes
N(2) Ti(1) N(3) C(13) 120.1(2) 1_555 1_555 1_555 1_555 yes
N(2) C(8) C(7) N(3) -22.1(4) 1_555 1_555 1_555 1_555 yes
N(2) C(8) C(9) C(10) -4.2(5) 1_555 1_555 1_555 1_555 yes
N(2) C(12) C(11) C(10) -2.8(6) 1_555 1_555 1_555 1_555 yes
N(3) Ti(1) O(1) C(15) 22.7(3) 1_555 1_555 1_555 1_555 yes
N(3) Ti(1) N(1) C(1) -158.6(3) 1_555 1_555 1_555 1_555 yes
N(3) Ti(1) N(1) C(5) 19.1(2) 1_555 1_555 1_555 1_555 yes
N(3) Ti(1) N(2) C(8) -10.2(2) 1_555 1_555 1_555 1_555 yes
N(3) Ti(1) N(2) C(12) -177.4(3) 1_555 1_555 1_555 1_555 yes
N(3) C(6) C(5) C(4) 144.5(3) 1_555 1_555 1_555 1_555 yes
N(3) C(7) C(8) C(9) 163.2(3) 1_555 1_555 1_555 1_555 yes
N(3) C(13) C(14) C(15) 57.8(4) 1_555 1_555 1_555 1_555 yes
N(3) C(13) C(14) C(19) -119.8(3) 1_555 1_555 1_555 1_555 yes
C(1) N(1) C(5) C(4) 0.6(5) 1_555 1_555 1_555 1_555 yes
C(1) N(1) C(5) C(6) -178.8(3) 1_555 1_555 1_555 1_555 yes
C(1) C(2) C(3) C(4) 0.5(6) 1_555 1_555 1_555 1_555 yes
C(2) C(1) N(1) C(5) 0.6(5) 1_555 1_555 1_555 1_555 yes
C(2) C(3) C(4) C(5) 0.6(6) 1_555 1_555 1_555 1_555 yes
C(3) C(4) C(5) C(6) 178.2(3) 1_555 1_555 1_555 1_555 yes
C(5) C(6) N(3) C(7) -71.1(3) 1_555 1_555 1_555 1_555 yes
C(5) C(6) N(3) C(13) 167.3(3) 1_555 1_555 1_555 1_555 yes
C(6) N(3) C(7) C(8) 129.7(3) 1_555 1_555 1_555 1_555 yes
C(6) N(3) C(13) C(14) 174.9(3) 1_555 1_555 1_555 1_555 yes
C(7) N(3) C(13) C(14) 53.9(3) 1_555 1_555 1_555 1_555 yes
C(7) C(8) N(2) C(12) -171.0(3) 1_555 1_555 1_555 1_555 yes
C(7) C(8) C(9) C(10) 170.2(3) 1_555 1_555 1_555 1_555 yes
C(8) N(2) C(12) C(11) 0.1(5) 1_555 1_555 1_555 1_555 yes
C(8) C(7) N(3) C(13) -108.5(3) 1_555 1_555 1_555 1_555 yes
C(8) C(9) C(10) C(11) 1.2(6) 1_555 1_555 1_555 1_555 yes
C(9) C(8) N(2) C(12) 3.5(5) 1_555 1_555 1_555 1_555 yes
C(9) C(10) C(11) C(12) 2.1(6) 1_555 1_555 1_555 1_555 yes
C(13) C(14) C(15) C(16) -179.4(3) 1_555 1_555 1_555 1_555 yes
C(13) C(14) C(19) C(18) 177.9(3) 1_555 1_555 1_555 1_555 yes
C(14) C(15) C(16) C(17) 2.1(5) 1_555 1_555 1_555 1_555 yes
C(14) C(15) C(16) C(20) -177.8(3) 1_555 1_555 1_555 1_555 yes
C(14) C(19) C(18) C(17) 0.8(5) 1_555 1_555 1_555 1_555 yes
C(14) C(19) C(18) C(24) -174.8(3) 1_555 1_555 1_555 1_555 yes
C(15) C(14) C(19) C(18) 0.4(5) 1_555 1_555 1_555 1_555 yes
C(15) C(16) C(17) C(18) -0.9(5) 1_555 1_555 1_555 1_555 yes
C(15) C(16) C(20) C(21) -62.4(4) 1_555 1_555 1_555 1_555 yes
C(15) C(16) C(20) C(22) 57.8(4) 1_555 1_555 1_555 1_555 yes
C(15) C(16) C(20) C(23) 178.0(3) 1_555 1_555 1_555 1_555 yes
C(16) C(15) C(14) C(19) -1.8(5) 1_555 1_555 1_555 1_555 yes
C(16) C(17) C(18) C(19) -0.4(5) 1_555 1_555 1_555 1_555 yes
C(16) C(17) C(18) C(24) 175.1(3) 1_555 1_555 1_555 1_555 yes
C(17) C(16) C(20) C(21) 117.8(4) 1_555 1_555 1_555 1_555 yes
C(17) C(16) C(20) C(22) -122.0(4) 1_555 1_555 1_555 1_555 yes
C(17) C(16) C(20) C(23) -1.9(5) 1_555 1_555 1_555 1_555 yes
C(17) C(18) C(24) C(25) -73.5(4) 1_555 1_555 1_555 1_555 yes
C(17) C(18) C(24) C(26) 47.3(5) 1_555 1_555 1_555 1_555 yes
C(17) C(18) C(24) C(27) 166.6(3) 1_555 1_555 1_555 1_555 yes
C(18) C(17) C(16) C(20) 178.9(3) 1_555 1_555 1_555 1_555 yes
C(19) C(18) C(24) C(25) 101.9(4) 1_555 1_555 1_555 1_555 yes
C(19) C(18) C(24) C(26) -137.3(4) 1_555 1_555 1_555 1_555 yes
C(19) C(18) C(24) C(27) -18.1(5) 1_555 1_555 1_555 1_555 yes
